data_1573407
loop_
_publ_author_name
'Pilopp, Yannic'
'Beer, Henrik'
'Bresien, Jonas'
'Michalik, Dirk'
'Villinger, Alexander'
'Schulz, Axel'

_publ_section_title
;
 Designing a visible light-mediated double photoswitch: A combination of
 biradical and azobenzene structural motifs that can be switched
 independently
;
_journal_name_full 'Chemical Science'
_journal_paper_doi 10.1039/D4SC07247B
_journal_year 2024
_chemical_formula_moiety 'C17 H19 N3 O'
_chemical_formula_sum 'C17 H19 N3 O'
_chemical_formula_weight 281.35
_space_group_crystal_system orthorhombic
_space_group_IT_number 19
_space_group_name_Hall 'P 2ac 2ab'
_space_group_name_H-M_alt 'P 21 21 21'
_atom_sites_solution_hydrogens mixed
_audit_creation_method SHELXL-2014/7
_audit_update_record
;
2023-08-29 deposited with the CCDC.	2024-12-02 downloaded from the CCDC.
;
_cell_angle_alpha 90
_cell_angle_beta 90
_cell_angle_gamma 90
_cell_formula_units_Z 4
_cell_length_a 4.6237(6)
_cell_length_b 9.0404(11)
_cell_length_c 35.034(5)
_cell_measurement_reflns_used 4083
_cell_measurement_temperature 123(2)
_cell_measurement_theta_max 25.63
_cell_measurement_theta_min 3.24
_cell_volume 1464.4(3)
_computing_cell_refinement 'Bruker Apex V7.51A'
_computing_data_collection 'Bruker Apex V7.51A'
_computing_data_reduction 'Bruker SAINT'
_computing_molecular_graphics 'ORTEP-3v2.01 (Farrugia, 1997)'
_computing_publication_material 'SHELXL-2014/7 (Sheldrick, 2014)'
_computing_structure_refinement 'SHELXL-2014/7 (Sheldrick, 2014)'
_computing_structure_solution 'Bruker SHELXTL'
_diffrn_ambient_temperature 123(2)
_diffrn_measured_fraction_theta_full 0.997
_diffrn_measured_fraction_theta_max 0.998
_diffrn_measurement_device_type 'Bruker Apex Kappa-II-CCD-diffractometer'
_diffrn_measurement_method 'phi and omega scans'
_diffrn_radiation_type MoK\a
_diffrn_radiation_wavelength 0.71073
_diffrn_reflns_av_R_equivalents 0.0588
_diffrn_reflns_av_unetI/netI 0.0468
_diffrn_reflns_Laue_measured_fraction_full 0.997
_diffrn_reflns_Laue_measured_fraction_max 0.998
_diffrn_reflns_limit_h_max 6
_diffrn_reflns_limit_h_min -6
_diffrn_reflns_limit_k_max 12
_diffrn_reflns_limit_k_min -12
_diffrn_reflns_limit_l_max 47
_diffrn_reflns_limit_l_min -47
_diffrn_reflns_number 19723
_diffrn_reflns_point_group_measured_fraction_full 0.998
_diffrn_reflns_point_group_measured_fraction_max 0.999
_diffrn_reflns_theta_full 25.242
_diffrn_reflns_theta_max 28.997
_diffrn_reflns_theta_min 2.535
_diffrn_source 'sealed tube'
_exptl_absorpt_coefficient_mu 0.082
_exptl_absorpt_correction_T_max 0.7460
_exptl_absorpt_correction_T_min 0.6790
_exptl_absorpt_correction_type multi-scan
_exptl_absorpt_process_details '(SADABS; Sheldrick, 2004)'
_exptl_crystal_colour orange
_exptl_crystal_density_diffrn 1.276
_exptl_crystal_description plate
_exptl_crystal_F_000 600
_exptl_crystal_size_max 0.370
_exptl_crystal_size_mid 0.130
_exptl_crystal_size_min 0.030
_refine_diff_density_max 0.346
_refine_diff_density_min -0.217
_refine_diff_density_rms 0.045
_refine_ls_abs_structure_details
;
 Refined as an inversion twin.
;
_refine_ls_abs_structure_Flack 3(2)
_refine_ls_extinction_method none
_refine_ls_goodness_of_fit_ref 1.052
_refine_ls_hydrogen_treatment mixed
_refine_ls_matrix_type full
_refine_ls_number_parameters 199
_refine_ls_number_reflns 3903
_refine_ls_number_restraints 0
_refine_ls_restrained_S_all 1.052
_refine_ls_R_factor_all 0.0558
_refine_ls_R_factor_gt 0.0439
_refine_ls_shift/su_max 0.000
_refine_ls_shift/su_mean 0.000
_refine_ls_structure_factor_coef Fsqd
_refine_ls_weighting_details 'w=1/[\s^2^(Fo^2^)+(0.0548P)^2^+0.1870P] where P=(Fo^2^+2Fc^2^)/3'
_refine_ls_weighting_scheme calc
_refine_ls_wR_factor_gt 0.1070
_refine_ls_wR_factor_ref 0.1135
_reflns_Friedel_coverage 0.686
_reflns_Friedel_fraction_full 1.000
_reflns_Friedel_fraction_max 1.000
_reflns_number_gt 3277
_reflns_number_total 3903
_reflns_threshold_expression 'I > 2\s(I)'
_cod_data_source_file d4sc07247b2.cif
_cod_data_source_block is_hb303
_cod_database_code 1573407
_shelx_shelxl_version_number 2014/7
_shelx_space_group_comment
;
The symmetry employed for this shelxl refinement is uniquely defined
by the following loop, which should always be used as a source of
symmetry information in preference to the above space-group names.
They are only intended as comments.
;
_shelx_estimated_absorpt_t_min 0.970
_shelx_estimated_absorpt_t_max 0.998

loop_
_space_group_symop_operation_xyz
'x, y, z'
'-x+1/2, -y, z+1/2'
'-x, y+1/2, -z+1/2'
'x+1/2, -y+1/2, -z'

loop_
_atom_site_label
_atom_site_type_symbol
_atom_site_fract_x
_atom_site_fract_y
_atom_site_fract_z
_atom_site_U_iso_or_equiv
_atom_site_adp_type
_atom_site_occupancy
_atom_site_site_symmetry_order
_atom_site_calc_flag
_atom_site_refinement_flags_posn
_atom_site_refinement_flags_adp
_atom_site_refinement_flags_occupancy
_atom_site_disorder_assembly
_atom_site_disorder_group
O1 O 0.6154(3) -0.10786(17) 0.47146(5) 0.0277(4) Uani 1 1 d . . . . .
N1 N 0.1875(4) -0.0255(2) 0.44697(5) 0.0214(4) Uani 1 1 d . . . . .
N2 N 0.6218(4) 0.4500(2) 0.36148(5) 0.0264(4) Uani 1 1 d . . . . .
N3 N 0.5821(4) 0.4435(2) 0.32633(5) 0.0267(4) Uani 1 1 d . . . . .
C1 C 0.3510(4) -0.1124(2) 0.46922(6) 0.0228(4) Uani 1 1 d . . . . .
H1 H 0.2539 -0.1835 0.4845 0.027 Uiso 1 1 calc R U . . .
C2 C 0.2988(4) 0.0939(2) 0.42435(6) 0.0185(4) Uani 1 1 d . . . . .
C3 C 0.4887(4) 0.0630(2) 0.39434(6) 0.0191(4) Uani 1 1 d . . . . .
C4 C 0.6017(5) 0.1808(2) 0.37291(6) 0.0200(4) Uani 1 1 d . . . . .
C5 C 0.5100(5) 0.3247(2) 0.38181(6) 0.0198(4) Uani 1 1 d . . . . .
C6 C 0.3216(5) 0.3554(2) 0.41200(6) 0.0198(4) Uani 1 1 d . . . . .
C7 C 0.2100(4) 0.2381(2) 0.43327(6) 0.0187(4) Uani 1 1 d . . . . .
C8 C 0.5611(5) -0.0943(2) 0.38351(7) 0.0265(5) Uani 1 1 d . . . . .
H8A H 0.4152 -0.1612 0.3941 0.040 Uiso 1 1 calc R U . . .
H8B H 0.7519 -0.1203 0.3937 0.040 Uiso 1 1 calc R U . . .
H8C H 0.5634 -0.1036 0.3556 0.040 Uiso 1 1 calc R U . . .
C9 C 0.8229(5) 0.1505(2) 0.34238(6) 0.0251(5) Uani 1 1 d . . . . .
H9A H 0.9525 0.0713 0.3509 0.038 Uiso 1 1 calc R U . . .
H9B H 0.9355 0.2404 0.3375 0.038 Uiso 1 1 calc R U . . .
H9C H 0.7246 0.1201 0.3189 0.038 Uiso 1 1 calc R U . . .
C10 C 0.2410(6) 0.5131(2) 0.42151(7) 0.0274(5) Uani 1 1 d . . . . .
H10A H 0.2731 0.5310 0.4488 0.041 Uiso 1 1 calc R U . . .
H10B H 0.0367 0.5296 0.4154 0.041 Uiso 1 1 calc R U . . .
H10C H 0.3610 0.5810 0.4065 0.041 Uiso 1 1 calc R U . . .
C11 C -0.0066(4) 0.2652(2) 0.46456(6) 0.0230(4) Uani 1 1 d . . . . .
H11A H 0.0370 0.3593 0.4772 0.035 Uiso 1 1 calc R U . . .
H11B H 0.0035 0.1847 0.4832 0.035 Uiso 1 1 calc R U . . .
H11C H -0.2015 0.2693 0.4536 0.035 Uiso 1 1 calc R U . . .
C12 C 0.7071(5) 0.5648(2) 0.30559(6) 0.0237(4) Uani 1 1 d . . . . .
C13 C 0.6085(6) 0.5829(3) 0.26839(7) 0.0310(5) Uani 1 1 d . . . . .
H13 H 0.4645 0.5187 0.2584 0.037 Uiso 1 1 calc R U . . .
C14 C 0.7215(6) 0.6951(3) 0.24601(7) 0.0316(5) Uani 1 1 d . . . . .
H14 H 0.6551 0.7079 0.2206 0.038 Uiso 1 1 calc R U . . .
C15 C 0.9272(6) 0.7872(3) 0.26029(8) 0.0352(6) Uani 1 1 d . . . . .
H15 H 1.0033 0.8641 0.2448 0.042 Uiso 1 1 calc R U . . .
C16 C 1.0266(6) 0.7695(3) 0.29732(7) 0.0339(6) Uani 1 1 d . . . . .
H16 H 1.1692 0.8349 0.3071 0.041 Uiso 1 1 calc R U . . .
C17 C 0.9191(5) 0.6564(2) 0.32029(7) 0.0268(5) Uani 1 1 d . . . . .
H17 H 0.9897 0.6426 0.3455 0.032 Uiso 1 1 calc R U . . .
H2 H 0.018(7) -0.027(3) 0.4505(8) 0.031(7) Uiso 1 1 d . . . . .

loop_
_atom_site_aniso_label
_atom_site_aniso_U_11
_atom_site_aniso_U_22
_atom_site_aniso_U_33
_atom_site_aniso_U_23
_atom_site_aniso_U_13
_atom_site_aniso_U_12
O1 0.0187(7) 0.0318(8) 0.0326(9) 0.0111(7) -0.0006(7) -0.0006(7)
N1 0.0140(8) 0.0245(9) 0.0257(9) 0.0058(7) 0.0013(7) -0.0031(7)
N2 0.0287(10) 0.0275(9) 0.0228(9) 0.0035(7) 0.0013(8) -0.0040(8)
N3 0.0303(10) 0.0258(9) 0.0240(9) 0.0027(7) 0.0008(8) -0.0022(8)
C1 0.0207(10) 0.0216(9) 0.0262(11) 0.0059(8) 0.0027(9) -0.0026(8)
C2 0.0154(8) 0.0217(9) 0.0185(9) 0.0036(8) -0.0030(8) -0.0032(8)
C3 0.0166(9) 0.0220(9) 0.0187(9) 0.0010(7) -0.0034(8) -0.0016(8)
C4 0.0173(9) 0.0250(10) 0.0179(10) 0.0010(8) -0.0018(8) -0.0017(8)
C5 0.0189(9) 0.0227(10) 0.0177(9) 0.0031(8) -0.0021(8) -0.0039(8)
C6 0.0200(9) 0.0209(9) 0.0186(10) 0.0010(7) -0.0035(8) 0.0004(8)
C7 0.0138(8) 0.0247(10) 0.0177(9) 0.0000(8) -0.0030(8) 0.0001(8)
C8 0.0290(12) 0.0234(10) 0.0272(11) -0.0015(9) 0.0014(9) 0.0013(9)
C9 0.0229(10) 0.0308(11) 0.0214(11) 0.0024(9) 0.0030(9) 0.0016(9)
C10 0.0331(12) 0.0219(10) 0.0272(11) 0.0015(9) 0.0038(10) 0.0018(9)
C11 0.0189(9) 0.0288(10) 0.0214(10) 0.0009(8) 0.0002(9) 0.0025(9)
C12 0.0265(10) 0.0208(9) 0.0237(10) 0.0026(8) 0.0048(9) 0.0025(9)
C13 0.0344(12) 0.0304(11) 0.0281(12) 0.0043(9) -0.0006(10) -0.0015(10)
C14 0.0361(13) 0.0358(12) 0.0230(11) 0.0092(9) -0.0009(10) 0.0052(11)
C15 0.0334(13) 0.0337(12) 0.0385(14) 0.0150(11) 0.0103(11) 0.0007(11)
C16 0.0337(13) 0.0331(12) 0.0348(13) 0.0020(10) 0.0048(11) -0.0091(11)
C17 0.0272(11) 0.0319(11) 0.0213(11) -0.0010(9) 0.0029(9) -0.0038(9)

loop_
_atom_type_symbol
_atom_type_description
_atom_type_scat_dispersion_real
_atom_type_scat_dispersion_imag
_atom_type_scat_source
C C 0.0033 0.0016 'International Tables Vol C Tables 4.2.6.8 and 6.1.1.4'
H H 0.0000 0.0000 'International Tables Vol C Tables 4.2.6.8 and 6.1.1.4'
N N 0.0061 0.0033 'International Tables Vol C Tables 4.2.6.8 and 6.1.1.4'
O O 0.0106 0.0060 'International Tables Vol C Tables 4.2.6.8 and 6.1.1.4'

loop_
_geom_angle_atom_site_label_1
_geom_angle_atom_site_label_2
_geom_angle_atom_site_label_3
_geom_angle
_geom_angle_site_symmetry_1
_geom_angle_site_symmetry_3
_geom_angle_publ_flag
C1 N1 C2 124.06(18) . . ?
C1 N1 H2 117(2) . . ?
C2 N1 H2 117(2) . . ?
N3 N2 C5 113.60(18) . . ?
N2 N3 C12 113.85(19) . . ?
O1 C1 N1 125.5(2) . . ?
O1 C1 H1 117.3 . . ?
N1 C1 H1 117.3 . . ?
C3 C2 C7 122.51(18) . . ?
C3 C2 N1 119.36(18) . . ?
C7 C2 N1 118.13(18) . . ?
C2 C3 C4 118.97(18) . . ?
C2 C3 C8 121.10(19) . . ?
C4 C3 C8 119.85(19) . . ?
C5 C4 C3 118.16(19) . . ?
C5 C4 C9 122.14(19) . . ?
C3 C4 C9 119.67(18) . . ?
C6 C5 C4 122.72(19) . . ?
C6 C5 N2 116.31(18) . . ?
C4 C5 N2 120.86(19) . . ?
C7 C6 C5 118.92(18) . . ?
C7 C6 C10 120.55(19) . . ?
C5 C6 C10 120.54(18) . . ?
C6 C7 C2 118.65(18) . . ?
C6 C7 C11 120.76(18) . . ?
C2 C7 C11 120.58(18) . . ?
C3 C8 H8A 109.5 . . ?
C3 C8 H8B 109.5 . . ?
H8A C8 H8B 109.5 . . ?
C3 C8 H8C 109.5 . . ?
H8A C8 H8C 109.5 . . ?
H8B C8 H8C 109.5 . . ?
C4 C9 H9A 109.5 . . ?
C4 C9 H9B 109.5 . . ?
H9A C9 H9B 109.5 . . ?
C4 C9 H9C 109.5 . . ?
H9A C9 H9C 109.5 . . ?
H9B C9 H9C 109.5 . . ?
C6 C10 H10A 109.5 . . ?
C6 C10 H10B 109.5 . . ?
H10A C10 H10B 109.5 . . ?
C6 C10 H10C 109.5 . . ?
H10A C10 H10C 109.5 . . ?
H10B C10 H10C 109.5 . . ?
C7 C11 H11A 109.5 . . ?
C7 C11 H11B 109.5 . . ?
H11A C11 H11B 109.5 . . ?
C7 C11 H11C 109.5 . . ?
H11A C11 H11C 109.5 . . ?
H11B C11 H11C 109.5 . . ?
C17 C12 C13 120.8(2) . . ?
C17 C12 N3 123.6(2) . . ?
C13 C12 N3 115.6(2) . . ?
C14 C13 C12 119.5(2) . . ?
C14 C13 H13 120.2 . . ?
C12 C13 H13 120.2 . . ?
C15 C14 C13 120.3(2) . . ?
C15 C14 H14 119.9 . . ?
C13 C14 H14 119.9 . . ?
C14 C15 C16 120.4(2) . . ?
C14 C15 H15 119.8 . . ?
C16 C15 H15 119.8 . . ?
C15 C16 C17 120.5(2) . . ?
C15 C16 H16 119.8 . . ?
C17 C16 H16 119.8 . . ?
C12 C17 C16 118.5(2) . . ?
C12 C17 H17 120.7 . . ?
C16 C17 H17 120.7 . . ?

loop_
_geom_bond_atom_site_label_1
_geom_bond_atom_site_label_2
_geom_bond_distance
_geom_bond_site_symmetry_2
_geom_bond_publ_flag
O1 C1 1.225(3) . ?
N1 C1 1.340(3) . ?
N1 C2 1.435(3) . ?
N1 H2 0.80(3) . ?
N2 N3 1.246(3) . ?
N2 C5 1.434(3) . ?
N3 C12 1.437(3) . ?
C1 H1 0.9500 . ?
C2 C3 1.398(3) . ?
C2 C7 1.402(3) . ?
C3 C4 1.404(3) . ?
C3 C8 1.509(3) . ?
C4 C5 1.404(3) . ?
C4 C9 1.505(3) . ?
C5 C6 1.398(3) . ?
C6 C7 1.395(3) . ?
C6 C10 1.511(3) . ?
C7 C11 1.505(3) . ?
C8 H8A 0.9800 . ?
C8 H8B 0.9800 . ?
C8 H8C 0.9800 . ?
C9 H9A 0.9800 . ?
C9 H9B 0.9800 . ?
C9 H9C 0.9800 . ?
C10 H10A 0.9800 . ?
C10 H10B 0.9800 . ?
C10 H10C 0.9800 . ?
C11 H11A 0.9800 . ?
C11 H11B 0.9800 . ?
C11 H11C 0.9800 . ?
C12 C17 1.382(3) . ?
C12 C13 1.390(3) . ?
C13 C14 1.385(3) . ?
C13 H13 0.9500 . ?
C14 C15 1.359(4) . ?
C14 H14 0.9500 . ?
C15 C16 1.385(4) . ?
C15 H15 0.9500 . ?
C16 C17 1.393(3) . ?
C16 H16 0.9500 . ?
C17 H17 0.9500 . ?

loop_
_geom_torsion_atom_site_label_1
_geom_torsion_atom_site_label_2
_geom_torsion_atom_site_label_3
_geom_torsion_atom_site_label_4
_geom_torsion
_geom_torsion_site_symmetry_1
_geom_torsion_site_symmetry_2
_geom_torsion_site_symmetry_3
_geom_torsion_site_symmetry_4
_geom_torsion_publ_flag
C5 N2 N3 C12 -176.86(18) . . . . ?
C2 N1 C1 O1 -4.7(4) . . . . ?
C1 N1 C2 C3 64.7(3) . . . . ?
C1 N1 C2 C7 -115.7(2) . . . . ?
C7 C2 C3 C4 1.8(3) . . . . ?
N1 C2 C3 C4 -178.56(18) . . . . ?
C7 C2 C3 C8 -175.05(19) . . . . ?
N1 C2 C3 C8 4.6(3) . . . . ?
C2 C3 C4 C5 -2.2(3) . . . . ?
C8 C3 C4 C5 174.7(2) . . . . ?
C2 C3 C4 C9 175.58(19) . . . . ?
C8 C3 C4 C9 -7.5(3) . . . . ?
C3 C4 C5 C6 2.8(3) . . . . ?
C9 C4 C5 C6 -174.99(19) . . . . ?
C3 C4 C5 N2 178.75(19) . . . . ?
C9 C4 C5 N2 1.0(3) . . . . ?
N3 N2 C5 C6 -126.4(2) . . . . ?
N3 N2 C5 C4 57.4(3) . . . . ?
C4 C5 C6 C7 -2.7(3) . . . . ?
N2 C5 C6 C7 -178.85(18) . . . . ?
C4 C5 C6 C10 177.1(2) . . . . ?
N2 C5 C6 C10 0.9(3) . . . . ?
C5 C6 C7 C2 2.1(3) . . . . ?
C10 C6 C7 C2 -177.7(2) . . . . ?
C5 C6 C7 C11 -176.48(18) . . . . ?
C10 C6 C7 C11 3.7(3) . . . . ?
C3 C2 C7 C6 -1.7(3) . . . . ?
N1 C2 C7 C6 178.65(18) . . . . ?
C3 C2 C7 C11 176.85(18) . . . . ?
N1 C2 C7 C11 -2.8(3) . . . . ?
N2 N3 C12 C17 17.9(3) . . . . ?
N2 N3 C12 C13 -164.3(2) . . . . ?
C17 C12 C13 C14 -0.8(4) . . . . ?
N3 C12 C13 C14 -178.6(2) . . . . ?
C12 C13 C14 C15 -0.1(4) . . . . ?
C13 C14 C15 C16 0.2(4) . . . . ?
C14 C15 C16 C17 0.6(4) . . . . ?
C13 C12 C17 C16 1.5(3) . . . . ?
N3 C12 C17 C16 179.2(2) . . . . ?
C15 C16 C17 C12 -1.4(4) . . . . ?
